data_7021643
loop_
_publ_author_name
'Zhu, Di'
'Budzelaar, Peter H. M.'

_publ_section_title
;
 N-Aryl \b-diiminate complexes of the platinum metals.
;
_journal_issue 32
_journal_name_full 'Dalton transactions (Cambridge, England : 2003)'
_journal_page_first 11343
_journal_page_last 11354
_journal_paper_doi 10.1039/c3dt50715g
_journal_volume 42
_journal_year 2013
_chemical_formula_sum 'C31 H35 N4 Rh'
_chemical_formula_weight 566.54
_chemical_name_systematic
;
 ?
;
_space_group_IT_number 14
_symmetry_cell_setting monoclinic
_symmetry_space_group_name_Hall '-P 2yn'
_symmetry_space_group_name_H-M 'P 1 21/n 1'
_atom_sites_solution_hydrogens geom
_atom_sites_solution_primary direct
_atom_sites_solution_secondary difmap
_audit_creation_date 2005-05-09
_audit_creation_method 'SHELXL, adapted and expanded'
_cell_angle_alpha 90.00
_cell_angle_beta 100.278(4)
_cell_angle_gamma 90.00
_cell_formula_units_Z 4
_cell_length_a 11.4591(6)
_cell_length_b 14.4822(8)
_cell_length_c 16.3759(9)
_cell_measurement_reflns_used 312
_cell_measurement_temperature 208(2)
_cell_measurement_theta_max 25.000
_cell_measurement_theta_min 2.010
_cell_volume 2674.0(3)
_computing_data_collection
;
Nonius "Collect" program suite (Nonius, 1999)
;
_computing_data_reduction
;
Nonius "EvalCCD" program suite (Duisenberg, 1998)
;
_computing_molecular_graphics
;
PLATON (Spek, 2003)
;
_computing_structure_refinement 'SHELXL-97 (Sheldrick, 1997)'
_computing_structure_solution
;
DIRDIF (Beurskens et al., 1996),
PATTY (Beurskens et al., 1987)
;
_diffrn_ambient_temperature 208(2)
_diffrn_detector_area_resol_mean 18.4
_diffrn_measured_fraction_theta_full 0.957
_diffrn_measured_fraction_theta_max 0.957
_diffrn_measurement_device 'Nonius KappaCCD'
_diffrn_measurement_method 'area detector \f and \w scan'
_diffrn_radiation_monochromator graphite
_diffrn_radiation_source 'fine-focus sealed tube'
_diffrn_radiation_type MoK\a
_diffrn_radiation_wavelength 0.71073
_diffrn_reflns_av_R_equivalents 0.0356
_diffrn_reflns_av_sigmaI/netI 0.0197
_diffrn_reflns_limit_h_max 13
_diffrn_reflns_limit_h_min -13
_diffrn_reflns_limit_k_max 17
_diffrn_reflns_limit_k_min -17
_diffrn_reflns_limit_l_max 19
_diffrn_reflns_limit_l_min -19
_diffrn_reflns_number 46789
_diffrn_reflns_theta_full 25.00
_diffrn_reflns_theta_max 25.00
_diffrn_reflns_theta_min 2.01
_diffrn_standards_decay_% 0.000
_diffrn_standards_interval_time 0
_diffrn_standards_number 0
_exptl_absorpt_coefficient_mu 0.665
_exptl_absorpt_correction_T_max 1.000
_exptl_absorpt_correction_T_min 1.000
_exptl_absorpt_correction_type multi-scan
_exptl_absorpt_process_details 'SADABS multiscan (Sheldrick, 1996)'
_exptl_crystal_colour purple
_exptl_crystal_density_diffrn 1.407
_exptl_crystal_density_method 'not measured'
_exptl_crystal_description 'rough thick platelet'
_exptl_crystal_F_000 1176
_exptl_crystal_size_max 0.23
_exptl_crystal_size_mid 0.19
_exptl_crystal_size_min 0.10
_refine_diff_density_max 0.753
_refine_diff_density_min -0.481
_refine_diff_density_rms 0.066
_refine_ls_extinction_method none
_refine_ls_goodness_of_fit_all 1.050
_refine_ls_goodness_of_fit_ref 1.050
_refine_ls_hydrogen_treatment mixed
_refine_ls_matrix_type full
_refine_ls_number_parameters 329
_refine_ls_number_reflns 4705
_refine_ls_number_restraints 0
_refine_ls_restrained_S_all 1.050
_refine_ls_R_factor_all 0.0359
_refine_ls_R_factor_gt 0.0270
_refine_ls_R_factor_obs 0.0270
_refine_ls_shift/esd_max 0.000
_refine_ls_shift/esd_mean 0.000
_refine_ls_shift/su_max 0.000
_refine_ls_shift/su_mean 0.000
_refine_ls_structure_factor_coef Fsqd
_refine_ls_weighting_details
;
w=1/[\s^2^(Fo^2^)+(0.0252P)^2^+3.8935P] where P=(Fo^2^+2Fc^2^)/3
;
_refine_ls_weighting_scheme calc
_refine_ls_wR_factor_all 0.0673
_refine_ls_wR_factor_gt 0.0620
_refine_ls_wR_factor_obs 0.0620
_refine_ls_wR_factor_ref 0.0673
_reflns_number_gt 4029
_reflns_number_observed 4029
_reflns_number_total 4705
_reflns_observed_criterion >2sigma(I)
_reflns_threshold_expression >2sigma(I)
_cod_data_source_file c3dt50715g.txt
_cod_data_source_block ARJAN6
_cod_depositor_comments
;
The following automatic conversions were performed:

'_geom_bond_publ_flag' value 'Y' changed to 'y' according to
/home/saulius/struct/CIF-dictionaries/cif_core.dic dictionary named
'cif_core.dic' version 2.4.2 from 2011-04-26 (43
times).

'_geom_angle_publ_flag' value 'Y' changed to 'y' according
to /home/saulius/struct/CIF-dictionaries/cif_core.dic dictionary
named 'cif_core.dic' version 2.4.2 from 2011-04-26 (74 times).

Automatic conversion script
Id: cif_fix_values 1891 2012-01-12 08:04:46Z andrius 
;
_cod_original_sg_symbol_H-M 'P 21/n'
_cod_database_code 7021643

loop_
_symmetry_equiv_pos_as_xyz
'x, y, z'
'-x+1/2, y+1/2, -z+1/2'
'-x, -y, -z'
'x-1/2, -y-1/2, z-1/2'

loop_
_atom_site_label
_atom_site_type_symbol
_atom_site_fract_x
_atom_site_fract_y
_atom_site_fract_z
_atom_site_U_iso_or_equiv
_atom_site_adp_type
_atom_site_occupancy
_atom_site_calc_flag
_atom_site_refinement_flags
Rh1 Rh 0.223074(17) 0.067509(13) 0.111425(11) 0.02033(7) Uani 1 d .
N1 N 0.12756(18) 0.11951(14) 0.19332(12) 0.0211(4) Uani 1 d .
N2 N 0.06325(17) 0.19415(14) 0.18647(12) 0.0216(4) Uani 1 d .
C3 C 0.0657(2) 0.25557(17) 0.12534(15) 0.0211(5) Uani 1 d .
N4 N 0.14343(18) 0.26339(14) 0.07356(13) 0.0233(5) Uani 1 d .
N5 N 0.21846(18) 0.19785(14) 0.06524(12) 0.0232(5) Uani 1 d .
C11 C 0.1244(2) 0.07768(17) 0.27354(15) 0.0219(5) Uani 1 d .
C12 C 0.0259(2) 0.02765(18) 0.28676(16) 0.0260(6) Uani 1 d .
C13 C 0.0293(3) -0.01139(19) 0.36494(17) 0.0330(6) Uani 1 d .
H13 H -0.0354 -0.0469 0.3750 0.040 Uiso 1 calc R
C14 C 0.1249(3) 0.0009(2) 0.42758(17) 0.0358(7) Uani 1 d .
H14 H 0.1261 -0.0269 0.4796 0.043 Uiso 1 calc R
C15 C 0.2196(3) 0.0544(2) 0.41396(17) 0.0338(7) Uani 1 d .
H15 H 0.2837 0.0646 0.4576 0.041 Uiso 1 calc R
C16 C 0.2212(2) 0.09315(18) 0.33664(16) 0.0265(6) Uani 1 d .
C17 C -0.0840(3) 0.0205(2) 0.22130(17) 0.0371(7) Uani 1 d .
H17A H -0.1356 0.0725 0.2262 0.056 Uiso 1 calc R
H17B H -0.1251 -0.0366 0.2288 0.056 Uiso 1 calc R
H17C H -0.0620 0.0209 0.1668 0.056 Uiso 1 calc R
C18 C 0.3239(3) 0.1517(2) 0.32248(18) 0.0395(7) Uani 1 d .
H18A H 0.3759 0.1631 0.3751 0.059 Uiso 1 calc R
H18B H 0.2946 0.2100 0.2978 0.059 Uiso 1 calc R
H18C H 0.3676 0.1198 0.2854 0.059 Uiso 1 calc R
C21 C 0.2988(2) 0.23040(17) 0.01239(17) 0.0271(6) Uani 1 d .
C22 C 0.4151(2) 0.25256(19) 0.04847(18) 0.0323(6) Uani 1 d .
C23 C 0.4918(3) 0.2814(2) -0.0030(2) 0.0416(8) Uani 1 d .
H23 H 0.5704 0.2971 0.0201 0.050 Uiso 1 calc R
C24 C 0.4544(3) 0.2872(2) -0.0872(2) 0.0459(9) Uani 1 d .
H24 H 0.5080 0.3055 -0.1215 0.055 Uiso 1 calc R
C25 C 0.3394(3) 0.2665(2) -0.1219(2) 0.0431(8) Uani 1 d .
H25 H 0.3149 0.2717 -0.1796 0.052 Uiso 1 calc R
C26 C 0.2580(3) 0.23800(19) -0.07278(17) 0.0324(6) Uani 1 d .
C27 C 0.4562(3) 0.2474(2) 0.1410(2) 0.0476(8) Uani 1 d .
H27A H 0.5398 0.2627 0.1543 0.071 Uiso 1 calc R
H27B H 0.4440 0.1854 0.1602 0.071 Uiso 1 calc R
H27C H 0.4112 0.2908 0.1682 0.071 Uiso 1 calc R
C28 C 0.1318(3) 0.2176(2) -0.11045(19) 0.0457(8) Uani 1 d .
H28A H 0.1080 0.1596 -0.0886 0.069 Uiso 1 calc R
H28B H 0.1243 0.2130 -0.1703 0.069 Uiso 1 calc R
H28C H 0.0812 0.2668 -0.0968 0.069 Uiso 1 calc R
C31 C -0.0200(2) 0.33242(18) 0.12394(15) 0.0226(5) Uani 1 d .
C32 C 0.0043(2) 0.42070(19) 0.09840(16) 0.0298(6) Uani 1 d .
H32 H 0.0743 0.4318 0.0775 0.036 Uiso 1 calc R
C33 C -0.0740(3) 0.4926(2) 0.10352(18) 0.0359(7) Uani 1 d .
H33 H -0.0567 0.5521 0.0860 0.043 Uiso 1 calc R
C34 C -0.1765(3) 0.4777(2) 0.13392(17) 0.0369(7) Uani 1 d .
H34 H -0.2287 0.5268 0.1381 0.044 Uiso 1 calc R
C35 C -0.2022(3) 0.3907(2) 0.15805(18) 0.0380(7) Uani 1 d .
H35 H -0.2727 0.3801 0.1784 0.046 Uiso 1 calc R
C36 C -0.1253(2) 0.3182(2) 0.15281(17) 0.0300(6) Uani 1 d .
H36 H -0.1446 0.2587 0.1690 0.036 Uiso 1 calc R
C41 C 0.1616(3) -0.0722(2) 0.1240(2) 0.0451(8) Uani 1 d .
H41 H 0.0934 -0.0477 0.1403 0.054 Uiso 1 calc R
C42 C 0.2653(3) -0.0625(2) 0.17868(19) 0.0452(9) Uani 1 d .
H42 H 0.2637 -0.0286 0.2275 0.054 Uiso 1 calc R
C43 C 0.3825(4) -0.1022(3) 0.1663(2) 0.0643(12) Uani 1 d .
H43A H 0.4300 -0.1163 0.2207 0.077 Uiso 1 calc R
H43B H 0.3677 -0.1605 0.1358 0.077 Uiso 1 calc R
C44 C 0.4513(3) -0.0419(3) 0.1214(3) 0.0615(11) Uani 1 d .
H44A H 0.4988 -0.0805 0.0906 0.074 Uiso 1 calc R
H44B H 0.5063 -0.0060 0.1620 0.074 Uiso 1 calc R
C45 C 0.3785(3) 0.0244(2) 0.0611(2) 0.0396(7) Uani 1 d .
H45 H 0.4036 0.0863 0.0630 0.047 Uiso 1 calc R
C46 C 0.2804(3) 0.0028(2) 0.00467(18) 0.0433(8) Uani 1 d .
H46 H 0.2397 0.0510 -0.0267 0.052 Uiso 1 calc R
C47 C 0.2329(4) -0.0940(2) -0.0107(2) 0.0606(11) Uani 1 d .
H47A H 0.1977 -0.1002 -0.0696 0.073 Uiso 1 calc R
H47B H 0.2991 -0.1376 0.0011 0.073 Uiso 1 calc R
C48 C 0.1443(4) -0.1188(3) 0.0391(3) 0.0683(12) Uani 1 d .
H48A H 0.1460 -0.1859 0.0471 0.082 Uiso 1 calc R
H48B H 0.0656 -0.1025 0.0083 0.082 Uiso 1 calc R

loop_
_atom_site_aniso_label
_atom_site_aniso_U_11
_atom_site_aniso_U_22
_atom_site_aniso_U_33
_atom_site_aniso_U_23
_atom_site_aniso_U_13
_atom_site_aniso_U_12
Rh1 0.02398(11) 0.01902(11) 0.01995(11) 0.00157(8) 0.00925(7) 0.00186(9)
N1 0.0227(11) 0.0207(11) 0.0213(10) 0.0008(9) 0.0082(8) 0.0004(9)
N2 0.0209(11) 0.0217(11) 0.0229(10) 0.0001(9) 0.0059(8) 0.0003(9)
C3 0.0222(13) 0.0221(13) 0.0199(12) -0.0012(10) 0.0064(10) -0.0015(10)
N4 0.0253(11) 0.0216(11) 0.0245(11) 0.0006(9) 0.0082(9) 0.0004(9)
N5 0.0265(11) 0.0209(11) 0.0250(11) 0.0021(9) 0.0120(9) -0.0005(9)
C11 0.0274(13) 0.0210(13) 0.0195(12) 0.0012(10) 0.0103(10) 0.0059(11)
C12 0.0310(14) 0.0235(13) 0.0259(13) -0.0007(11) 0.0113(11) 0.0009(11)
C13 0.0401(16) 0.0296(15) 0.0328(15) 0.0055(12) 0.0161(13) -0.0024(13)
C14 0.0484(18) 0.0361(16) 0.0253(14) 0.0100(12) 0.0133(13) 0.0073(14)
C15 0.0329(15) 0.0424(17) 0.0256(14) 0.0020(12) 0.0038(12) 0.0096(13)
C16 0.0274(14) 0.0279(14) 0.0255(13) -0.0011(11) 0.0084(11) 0.0046(11)
C17 0.0328(16) 0.0464(18) 0.0328(15) 0.0003(14) 0.0074(12) -0.0129(14)
C18 0.0308(16) 0.0519(19) 0.0349(16) -0.0009(14) 0.0035(12) -0.0065(14)
C21 0.0346(15) 0.0167(12) 0.0349(15) 0.0038(11) 0.0197(12) 0.0035(11)
C22 0.0323(15) 0.0223(14) 0.0468(17) 0.0028(12) 0.0191(13) -0.0011(12)
C23 0.0373(17) 0.0276(15) 0.067(2) 0.0053(15) 0.0283(15) 0.0008(13)
C24 0.056(2) 0.0274(16) 0.068(2) 0.0085(15) 0.0486(18) 0.0059(15)
C25 0.069(2) 0.0294(16) 0.0387(17) 0.0112(13) 0.0315(16) 0.0115(16)
C26 0.0448(17) 0.0226(14) 0.0344(15) 0.0063(12) 0.0192(13) 0.0078(12)
C27 0.0385(18) 0.050(2) 0.054(2) 0.0007(16) 0.0076(15) -0.0150(15)
C28 0.056(2) 0.051(2) 0.0314(16) 0.0051(14) 0.0087(15) 0.0030(16)
C31 0.0233(13) 0.0246(13) 0.0192(12) -0.0011(10) 0.0021(10) 0.0020(11)
C32 0.0293(14) 0.0303(15) 0.0297(14) 0.0024(12) 0.0052(11) 0.0009(12)
C33 0.0447(18) 0.0248(15) 0.0358(16) 0.0009(12) 0.0010(13) 0.0054(13)
C34 0.0395(17) 0.0361(17) 0.0335(15) -0.0056(13) 0.0021(13) 0.0167(14)
C35 0.0299(16) 0.0454(18) 0.0410(17) -0.0001(14) 0.0126(13) 0.0120(14)
C36 0.0288(14) 0.0300(15) 0.0325(14) 0.0026(12) 0.0093(12) 0.0012(12)
C41 0.061(2) 0.0214(15) 0.062(2) 0.0005(15) 0.0356(18) -0.0018(15)
C42 0.077(2) 0.0303(16) 0.0373(17) 0.0162(14) 0.0360(17) 0.0283(17)
C43 0.080(3) 0.079(3) 0.0387(19) 0.0225(18) 0.0247(18) 0.052(2)
C44 0.0391(19) 0.046(2) 0.104(3) 0.018(2) 0.024(2) 0.0187(16)
C45 0.0466(19) 0.0290(16) 0.0514(19) 0.0032(14) 0.0311(16) 0.0124(14)
C46 0.083(3) 0.0258(15) 0.0284(15) 0.0034(12) 0.0283(16) 0.0127(16)
C47 0.113(3) 0.0355(18) 0.0311(17) -0.0060(14) 0.0071(19) 0.001(2)
C48 0.078(3) 0.046(2) 0.089(3) -0.036(2) 0.037(2) -0.022(2)

loop_
_atom_type_symbol
_atom_type_description
_atom_type_scat_dispersion_real
_atom_type_scat_dispersion_imag
_atom_type_scat_source
C C 0.0033 0.0016 'International Tables Vol C Tables 4.2.6.8 and 6.1.1.4'
H H 0.0000 0.0000 'International Tables Vol C Tables 4.2.6.8 and 6.1.1.4'
N N 0.0061 0.0033 'International Tables Vol C Tables 4.2.6.8 and 6.1.1.4'
Rh Rh -1.1178 0.9187 'International Tables Vol C Tables 4.2.6.8 and 6.1.1.4'

loop_
_geom_angle_atom_site_label_1
_geom_angle_atom_site_label_2
_geom_angle_atom_site_label_3
_geom_angle
_geom_angle_publ_flag
N1 Rh1 N5 85.39(8) y
N1 Rh1 C41 93.52(10) y
N5 Rh1 C41 156.53(12) y
N1 Rh1 C45 158.69(11) y
N5 Rh1 C45 95.39(10) y
C41 Rh1 C45 94.00(12) y
N1 Rh1 C46 165.01(12) y
N5 Rh1 C46 95.29(10) y
C41 Rh1 C46 79.90(12) y
C45 Rh1 C46 36.24(12) y
N1 Rh1 C42 94.81(9) y
N5 Rh1 C42 167.05(12) y
C41 Rh1 C42 36.42(13) y
C45 Rh1 C42 79.75(11) y
C46 Rh1 C42 87.87(11) y
N2 N1 C11 108.60(18) y
N2 N1 Rh1 128.12(16) y
C11 N1 Rh1 123.25(15) y
N1 N2 C3 121.8(2) y
N4 C3 N2 129.2(2) y
N4 C3 C31 116.1(2) y
N2 C3 C31 114.0(2) y
N5 N4 C3 122.0(2) y
N4 N5 C21 109.04(19) y
N4 N5 Rh1 127.70(16) y
C21 N5 Rh1 123.19(16) y
C12 C11 C16 122.0(2) y
C12 C11 N1 120.7(2) y
C16 C11 N1 117.3(2) y
C11 C12 C13 117.7(2) y
C11 C12 C17 121.6(2) y
C13 C12 C17 120.6(2) y
C14 C13 C12 121.4(3) y
C13 C14 C15 119.8(3) y
C14 C15 C16 120.8(3) y
C15 C16 C11 118.2(2) y
C15 C16 C18 120.5(2) y
C11 C16 C18 121.3(2) y
C26 C21 C22 122.0(2) y
C26 C21 N5 119.2(2) y
C22 C21 N5 118.8(2) y
C23 C22 C21 118.2(3) y
C23 C22 C27 120.5(3) y
C21 C22 C27 121.2(2) y
C24 C23 C22 120.8(3) y
C25 C24 C23 120.4(3) y
C24 C25 C26 121.2(3) y
C21 C26 C25 117.4(3) y
C21 C26 C28 121.5(2) y
C25 C26 C28 121.1(3) y
C36 C31 C32 118.2(2) y
C36 C31 C3 119.8(2) y
C32 C31 C3 121.9(2) y
C33 C32 C31 120.4(3) y
C34 C33 C32 120.6(3) y
C35 C34 C33 119.5(3) y
C34 C35 C36 120.6(3) y
C35 C36 C31 120.7(3) y
C42 C41 C48 127.0(3) y
C42 C41 Rh1 72.83(18) y
C48 C41 Rh1 108.6(2) y
C41 C42 C43 124.4(3) y
C41 C42 Rh1 70.75(17) y
C43 C42 Rh1 112.5(2) y
C44 C43 C42 114.4(3) y
C43 C44 C45 115.1(3) y
C46 C45 C44 126.1(3) y
C46 C45 Rh1 72.00(17) y
C44 C45 Rh1 109.0(2) y
C45 C46 C47 123.9(3) y
C45 C46 Rh1 71.76(16) y
C47 C46 Rh1 112.4(2) y
C48 C47 C46 113.8(3) y
C47 C48 C41 114.2(3) y

loop_
_geom_bond_atom_site_label_1
_geom_bond_atom_site_label_2
_geom_bond_distance
_geom_bond_publ_flag
Rh1 N1 2.022(2) y
Rh1 N5 2.031(2) y
Rh1 C41 2.165(3) y
Rh1 C45 2.182(3) y
Rh1 C46 2.185(3) y
Rh1 C42 2.191(3) y
N1 N2 1.302(3) y
N1 C11 1.453(3) y
N2 C3 1.343(3) y
C3 N4 1.339(3) y
C3 C31 1.482(3) y
N4 N5 1.304(3) y
N5 C21 1.450(3) y
C11 C12 1.390(4) y
C11 C16 1.393(4) y
C12 C13 1.394(4) y
C12 C17 1.505(4) y
C13 C14 1.373(4) y
C14 C15 1.383(4) y
C15 C16 1.388(4) y
C16 C18 1.502(4) y
C21 C26 1.394(4) y
C21 C22 1.396(4) y
C22 C23 1.386(4) y
C22 C27 1.507(4) y
C23 C24 1.372(5) y
C24 C25 1.372(5) y
C25 C26 1.398(4) y
C26 C28 1.498(4) y
C31 C36 1.388(4) y
C31 C32 1.389(4) y
C32 C33 1.387(4) y
C33 C34 1.372(4) y
C34 C35 1.368(4) y
C35 C36 1.383(4) y
C41 C42 1.361(5) y
C41 C48 1.526(5) y
C42 C43 1.508(4) y
C43 C44 1.459(5) y
C44 C45 1.516(5) y
C45 C46 1.358(5) y
C46 C47 1.509(5) y
C47 C48 1.457(5) y
